data_4088418
loop_
_publ_author_name
'Chambers, Geoffrey M.'
'Rauchfuss, Thomas B.'
'Arrigoni, Federica'
'Zampella, Giuseppe'

_publ_section_title
;
 Effect of Pyramidalization of the M2(SR)2Center: The Case of
 (C5H5)2Ni2(SR)2
;
_journal_issue 5
_journal_name_full Organometallics
_journal_page_first 836
_journal_paper_doi 10.1021/acs.organomet.6b00068
_journal_volume 35
_journal_year 2016
_chemical_formula_moiety '2(C7 H10 Ni S)'
_chemical_formula_sum 'C14 H20 Ni2 S2'
_chemical_formula_weight 369.84
_space_group_crystal_system triclinic
_space_group_IT_number 2
_space_group_name_Hall '-P 1'
_space_group_name_H-M_alt 'P -1'
_atom_sites_solution_hydrogens geom
_atom_sites_solution_primary direct
_audit_creation_date 2015-10-28
_audit_creation_method
;
Olex2 1.2
(compiled 2015.01.26 svn.r3150 for OlexSys, GUI svn.r4998)
;
_cell_angle_alpha 88.053(11)
_cell_angle_beta 69.956(9)
_cell_angle_gamma 88.644(10)
_cell_formula_units_Z 2
_cell_length_a 8.106(2)
_cell_length_b 9.644(3)
_cell_length_c 10.354(3)
_cell_measurement_reflns_used 4834
_cell_measurement_temperature 102(2)
_cell_measurement_theta_max 27.145
_cell_measurement_theta_min 2.782
_cell_volume 759.9(4)
_computing_cell_refinement 'SAINT v8.34A (Bruker, 2013)'
_computing_data_reduction 'SAINT v8.34A (Bruker, 2013)'
_computing_molecular_graphics 'Olex2 (Dolomanov et al., 2009)'
_computing_publication_material 'Olex2 (Dolomanov et al., 2009)'
_computing_structure_refinement 'XL (Sheldrick, 2008)'
_computing_structure_solution 'XT (Sheldrick, 2015)'
_diffrn_ambient_temperature 102.28
_diffrn_measured_fraction_theta_full 0.997
_diffrn_measured_fraction_theta_max 0.993
_diffrn_measurement_device_type 'Bruker APEX-II CCD'
_diffrn_measurement_method '\f and \w scans'
_diffrn_radiation_type MoK\a
_diffrn_radiation_wavelength 0.71073
_diffrn_reflns_av_unetI/netI 0.0196
_diffrn_reflns_Laue_measured_fraction_full 0.997
_diffrn_reflns_Laue_measured_fraction_max 0.993
_diffrn_reflns_limit_h_max 10
_diffrn_reflns_limit_h_min -9
_diffrn_reflns_limit_k_max 12
_diffrn_reflns_limit_k_min -12
_diffrn_reflns_limit_l_max 13
_diffrn_reflns_limit_l_min 0
_diffrn_reflns_number 3340
_diffrn_reflns_point_group_measured_fraction_full 0.997
_diffrn_reflns_point_group_measured_fraction_max 0.993
_diffrn_reflns_theta_full 25.242
_diffrn_reflns_theta_max 27.106
_diffrn_reflns_theta_min 2.776
_diffrn_standards_number 0
_exptl_absorpt_coefficient_mu 2.731
_exptl_absorpt_correction_T_max 1
_exptl_absorpt_correction_T_min 0.492187
_exptl_absorpt_correction_type multi-scan
_exptl_absorpt_process_details
;
 TWINABS-2012/1 (Bruker,2012) was used for absorption correction.
 
For component 1:
 wR2(int) was 0.1072 before and 0.0401 after correction.
 The Ratio of minimum to maximum transmission not present.
 The \l/2 correction factor is Not present
 
For component 2:
 wR2(int) was 0.1011 before and 0.0407 after correction.
 The Ratio of minimum to maximum transmission is 0.66.
 The \l/2 correction factor is Not present

Final HKLF 4 output contains 42076 reflections, Rint = 0.0332
 (31918 with I > 3sig(I), Rint = 0.0286)
;
_exptl_crystal_colour black
_exptl_crystal_colour_primary black
_exptl_crystal_density_diffrn 1.616
_exptl_crystal_description plate
_exptl_crystal_F_000 384
_exptl_crystal_size_max 0.498
_exptl_crystal_size_mid 0.212
_exptl_crystal_size_min 0.088
_refine_diff_density_max 0.554
_refine_diff_density_min -0.513
_refine_diff_density_rms 0.094
_refine_ls_extinction_method none
_refine_ls_goodness_of_fit_ref 1.133
_refine_ls_hydrogen_treatment constr
_refine_ls_matrix_type full
_refine_ls_number_parameters 280
_refine_ls_number_reflns 3340
_refine_ls_number_restraints 418
_refine_ls_restrained_S_all 1.114
_refine_ls_R_factor_all 0.0383
_refine_ls_R_factor_gt 0.0322
_refine_ls_shift/su_max 0.001
_refine_ls_shift/su_mean 0.000
_refine_ls_structure_factor_coef Fsqd
_refine_ls_weighting_details 'w=1/[\s^2^(Fo^2^)+(0.0172P)^2^+1.5401P] where P=(Fo^2^+2Fc^2^)/3'
_refine_ls_weighting_scheme calc
_refine_ls_wR_factor_gt 0.0688
_refine_ls_wR_factor_ref 0.0734
_reflns_Friedel_coverage 0.000
_reflns_number_gt 3142
_reflns_number_total 3340
_reflns_threshold_expression 'I > 2\s(I)'
_cod_data_source_file om6b00068_si_002.cif
_cod_data_source_block cd89lt4
_cod_database_code 4088418
_shelx_space_group_comment
;
The symmetry employed for this shelxl refinement is uniquely defined
by the following loop, which should always be used as a source of
symmetry information in preference to the above space-group names.
They are only intended as comments.
;
_olex2_refinement_description
;
1. Twinned data refinement
 Scales: 0.5206(13) 0.4794(13)
2. Fixed Uiso
 At 1.2 times of:
  All C(H) groups, All C(H,H) groups
 At 1.5 times of:
  All C(H,H,H) groups
3. Restrained distances
 S1-C6 \\sim S1A-C6A
 with sigma of 0.02
 C7A-C6A \\sim C7-C6
 with sigma of 0.02
 C14A-C13A \\sim C14-C13
 with sigma of 0.02
 S2-C13 \\sim S2A-C13A
 with sigma of 0.02
 C7-C6 \\sim C7A-C6A \\sim C14A-C13A \\sim C14-C13
 with sigma of 0.01
 Ni1-S1 \\sim Ni1-S1A \\sim Ni2-S2 \\sim Ni2-S2A
 with sigma of 0.005
4. Uiso/Uaniso restraints and constraints
C7 \\sim C7A \\sim C6 \\sim C6A: within 1.7A with sigma of 0.01 and sigma for
terminal atoms of 0.02
C10A \\sim C10 \\sim C9 \\sim C8 \\sim C12 \\sim C11 \\sim C9A \\sim C8A \\sim
C12A \\sim C11A: within 2A with sigma of 0.01 and sigma for terminal atoms of
0.02
C13 \\sim C14 \\sim C14A \\sim C13A: within 2A with sigma of 0.01 and sigma for
terminal atoms of 0.02
C4 \\sim C5A \\sim C1 \\sim C1A \\sim C5 \\sim C2A \\sim C2 \\sim C3A \\sim C3
\\sim C4A: within 1.7A with sigma of 0.01 and sigma for terminal atoms of 0.02
Uanis(C13) \\sim Ueq, Uanis(C13A) \\sim Ueq, Uanis(C14) \\sim Ueq, Uanis(C14A)
\\sim Ueq: with sigma of 0.005 and sigma for terminal atoms of 0.01
Uanis(S2) \\sim Ueq, Uanis(S1) \\sim Ueq, Uanis(S1A) \\sim Ueq, Uanis(S2A)
\\sim Ueq: with sigma of 0.005 and sigma for terminal atoms of 0.01
5. Rigid body (RIGU) restrains
 S2, S1, S1A, S2A
 with sigma for 1-2 distances of 0.001 and sigma for 1-3 distances of 0.001
6. Others
 Sof(S1A)=Sof(C6A)=Sof(H6AA)=Sof(H6AB)=Sof(C7A)=Sof(H7AA)=Sof(H7AB)=Sof(H7AC)=
 1-FVAR(1)
 Sof(S1)=Sof(C7)=Sof(H7A)=Sof(H7B)=Sof(H7C)=Sof(C6)=Sof(H6A)=Sof(H6B)=FVAR(1)
 Sof(C5A)=Sof(H5A)=Sof(C1A)=Sof(H1A)=Sof(C2A)=Sof(H2A)=Sof(C3A)=Sof(H3A)=
 Sof(C4A)=Sof(H4A)=1-FVAR(2)
 Sof(C3)=Sof(H3)=Sof(C2)=Sof(H2)=Sof(C1)=Sof(H1)=Sof(C5)=Sof(H5)=Sof(C4)=
 Sof(H4)=FVAR(2)
 Sof(C10A)=Sof(H10A)=Sof(C9A)=Sof(H9A)=Sof(C8A)=Sof(H8A)=Sof(C12A)=Sof(H12A)=
 Sof(C11A)=Sof(H11A)=1-FVAR(3)
 Sof(C11)=Sof(H11)=Sof(C10)=Sof(H10)=Sof(C9)=Sof(H9)=Sof(C8)=Sof(H8)=Sof(C12)=
 Sof(H12)=FVAR(3)
 Sof(S2A)=Sof(C13A)=Sof(H13C)=Sof(H13D)=Sof(C14A)=Sof(H14D)=Sof(H14E)=
 Sof(H14F)=1-FVAR(4)
 Sof(S2)=Sof(C13)=Sof(H13A)=Sof(H13B)=Sof(C14)=Sof(H14A)=Sof(H14B)=Sof(H14C)=
 FVAR(4)
7.a Secondary CH2 refined with riding coordinates:
 C13(H13A,H13B), C6(H6A,H6B), C6A(H6AA,H6AB), C13A(H13C,H13D)
7.b Aromatic/amide H refined with riding coordinates:
 C3(H3), C2(H2), C1(H1), C5(H5), C4(H4), C11(H11), C10(H10), C9(H9), C8(H8),
 C12(H12), C5A(H5A), C1A(H1A), C2A(H2A), C3A(H3A), C4A(H4A), C10A(H10A),
 C9A(H9A), C8A(H8A), C12A(H12A), C11A(H11A)
7.c Fitted pentagon refined as free rotating group:
 C3(C2,C1,C5,C4), C11(C10,C9,C8,C12), C5A(C1A,C2A,C3A,C4A), C10A(C9A,C8A,C12A,
 C11A)
7.d Idealised Me refined as rotating group:
 C14(H14A,H14B,H14C), C7(H7A,H7B,H7C), C7A(H7AA,H7AB,H7AC), C14A(H14D,H14E,H14F)
;
_olex2_submission_special_instructions 'No special instructions were received'

loop_
_space_group_symop_operation_xyz
'x, y, z'
'-x, -y, -z'

loop_
_atom_site_label
_atom_site_type_symbol
_atom_site_fract_x
_atom_site_fract_y
_atom_site_fract_z
_atom_site_U_iso_or_equiv
_atom_site_adp_type
_atom_site_occupancy
_atom_site_site_symmetry_order
_atom_site_calc_flag
_atom_site_refinement_flags_posn
_atom_site_refinement_flags_adp
_atom_site_refinement_flags_occupancy
_atom_site_disorder_assembly
_atom_site_disorder_group
Ni2 Ni 0.66533(6) 1.06633(5) 0.38880(5) 0.01823(11) Uani 1 1 d D . . . .
Ni1 Ni 0.34025(6) 0.56687(6) 0.11597(5) 0.02013(12) Uani 1 1 d D . . . .
S2 S 0.38312(14) 1.06351(13) 0.42582(11) 0.0208(3) Uani 0.848(3) 1 d D U P A 1
S1 S 0.37523(15) 0.45306(13) -0.06935(11) 0.0213(3) Uani 0.811(4) 1 d D U P B 1
C13 C 0.2983(7) 1.2418(5) 0.4787(5) 0.0266(10) Uani 0.848(3) 1 d D U P A 1
H13A H 0.3351 1.3046 0.3964 0.032 Uiso 0.848(3) 1 calc R . P A 1
H13B H 0.1683 1.2401 0.5137 0.032 Uiso 0.848(3) 1 calc R . P A 1
C14 C 0.3577(9) 1.2989(7) 0.5839(6) 0.0358(14) Uani 0.848(3) 1 d D U P A 1
H14A H 0.4840 1.3167 0.5449 0.054 Uiso 0.848(3) 1 calc GR . P A 1
H14B H 0.3347 1.2324 0.6615 0.054 Uiso 0.848(3) 1 calc GR . P A 1
H14C H 0.2943 1.3860 0.6158 0.054 Uiso 0.848(3) 1 calc GR . P A 1
C3 C 0.1678(15) 0.7415(9) 0.1734(7) 0.0246(19) Uani 0.57(2) 1 d . U P B 1
H3 H 0.1671 0.8197 0.1153 0.029 Uiso 0.57(2) 1 calc R . P B 1
C2 C 0.2620(13) 0.7292(8) 0.2664(10) 0.0244(18) Uani 0.57(2) 1 d G U P B 1
H2 H 0.3353 0.7977 0.2815 0.029 Uiso 0.57(2) 1 calc R . P B 1
C1 C 0.2274(16) 0.5965(9) 0.3331(9) 0.0251(17) Uani 0.57(2) 1 d G U P B 1
H1 H 0.2735 0.5606 0.4005 0.030 Uiso 0.57(2) 1 calc R . P B 1
C5 C 0.1118(16) 0.5268(8) 0.2812(12) 0.0304(19) Uani 0.57(2) 1 d G U P B 1
H5 H 0.0670 0.4361 0.3079 0.036 Uiso 0.57(2) 1 calc R . P B 1
C4 C 0.0750(12) 0.6164(13) 0.1826(10) 0.0269(18) Uani 0.57(2) 1 d G U P B 1
H4 H 0.0012 0.5963 0.1316 0.032 Uiso 0.57(2) 1 calc R . P B 1
C7 C 0.3551(9) 0.1972(8) 0.0778(8) 0.0367(17) Uani 0.811(4) 1 d D U P B 1
H7A H 0.4835 0.2003 0.0383 0.055 Uiso 0.811(4) 1 calc GR . P B 1
H7B H 0.3169 0.1008 0.0841 0.055 Uiso 0.811(4) 1 calc GR . P B 1
H7C H 0.3159 0.2360 0.1698 0.055 Uiso 0.811(4) 1 calc GR . P B 1
C11 C 0.7942(9) 1.2595(4) 0.3075(9) 0.0233(15) Uani 0.72(2) 1 d . U P A 1
H11 H 0.7488 1.3496 0.3356 0.028 Uiso 0.72(2) 1 calc R . P A 1
C10 C 0.7689(8) 1.1845(11) 0.2003(7) 0.0282(15) Uani 0.72(2) 1 d G U P A 1
H10 H 0.7036 1.2156 0.1440 0.034 Uiso 0.72(2) 1 calc R . P A 1
C9 C 0.8585(11) 1.0550(8) 0.1920(6) 0.0298(16) Uani 0.72(2) 1 d G U P A 1
H9 H 0.8635 0.9841 0.1291 0.036 Uiso 0.72(2) 1 calc R . P A 1
C8 C 0.9391(9) 1.0499(6) 0.2941(8) 0.0252(14) Uani 0.72(2) 1 d G U P A 1
H8 H 1.0076 0.9751 0.3116 0.030 Uiso 0.72(2) 1 calc R . P A 1
C12 C 0.8994(9) 1.1764(9) 0.3655(6) 0.0255(14) Uani 0.72(2) 1 d G U P A 1
H12 H 0.9366 1.2010 0.4392 0.031 Uiso 0.72(2) 1 calc R . P A 1
C6 C 0.2790(12) 0.2785(8) -0.0100(7) 0.0305(18) Uani 0.811(4) 1 d D U P B 1
H6A H 0.1519 0.2910 0.0407 0.037 Uiso 0.811(4) 1 calc R . P B 1
H6B H 0.2911 0.2240 -0.0921 0.037 Uiso 0.811(4) 1 calc R . P B 1
S1A S 0.4597(7) 0.3618(4) 0.0820(6) 0.0344(17) Uani 0.189(4) 1 d D U P B 2
C6A C 0.313(4) 0.228(3) 0.058(4) 0.033(5) Uani 0.189(4) 1 d D U P B 2
H6AA H 0.3745 0.1383 0.0286 0.040 Uiso 0.189(4) 1 calc R . P B 2
H6AB H 0.2073 0.2131 0.1405 0.040 Uiso 0.189(4) 1 calc R . P B 2
C7A C 0.273(7) 0.302(5) -0.052(4) 0.044(8) Uani 0.189(4) 1 d D U P B 2
H7AA H 0.1505 0.3332 -0.0195 0.066 Uiso 0.189(4) 1 calc GR . P B 2
H7AB H 0.2931 0.2401 -0.1297 0.066 Uiso 0.189(4) 1 calc GR . P B 2
H7AC H 0.3501 0.3824 -0.0829 0.066 Uiso 0.189(4) 1 calc GR . P B 2
C5A C 0.0532(16) 0.5735(16) 0.2008(12) 0.025(2) Uani 0.43(2) 1 d . U P B 2
H5A H -0.0233 0.5274 0.1648 0.030 Uiso 0.43(2) 1 calc R . P B 2
C1A C 0.116(2) 0.5204(10) 0.3050(13) 0.0211(19) Uani 0.43(2) 1 d G U P B 2
H1A H 0.0893 0.4325 0.3510 0.025 Uiso 0.43(2) 1 calc R . P B 2
C2A C 0.226(2) 0.6216(16) 0.3284(13) 0.031(2) Uani 0.43(2) 1 d G U P B 2
H2A H 0.2863 0.6134 0.3928 0.037 Uiso 0.43(2) 1 calc R . P B 2
C3A C 0.2316(19) 0.7373(10) 0.2386(16) 0.024(2) Uani 0.43(2) 1 d G U P B 2
H3A H 0.2954 0.8201 0.2324 0.029 Uiso 0.43(2) 1 calc R . P B 2
C4A C 0.1245(18) 0.7076(15) 0.1597(12) 0.029(2) Uani 0.43(2) 1 d G U P B 2
H4A H 0.1041 0.7669 0.0915 0.035 Uiso 0.43(2) 1 calc R . P B 2
C10A C 0.775(2) 1.137(3) 0.1821(16) 0.024(2) Uani 0.28(2) 1 d . U P A 2
H10A H 0.7135 1.1344 0.1187 0.029 Uiso 0.28(2) 1 calc R . P A 2
C9A C 0.887(3) 1.0304(15) 0.2044(19) 0.024(3) Uani 0.28(2) 1 d G U P A 2
H9A H 0.9146 0.9448 0.1584 0.028 Uiso 0.28(2) 1 calc R . P A 2
C8A C 0.952(2) 1.075(2) 0.307(2) 0.026(3) Uani 0.28(2) 1 d G U P A 2
H8A H 1.0298 1.0240 0.3424 0.031 Uiso 0.28(2) 1 calc R . P A 2
C12A C 0.879(3) 1.208(2) 0.3487(19) 0.022(3) Uani 0.28(2) 1 d G U P A 2
H12A H 0.8999 1.2625 0.4163 0.027 Uiso 0.28(2) 1 calc R . P A 2
C11A C 0.770(2) 1.2464(15) 0.271(2) 0.028(3) Uani 0.28(2) 1 d G U P A 2
H11A H 0.7044 1.3307 0.2781 0.034 Uiso 0.28(2) 1 calc R . P A 2
S2A S 0.4894(8) 1.1069(6) 0.5994(5) 0.0274(18) Uani 0.152(3) 1 d D U P A 2
C13A C 0.352(5) 1.266(3) 0.617(3) 0.028(4) Uani 0.152(3) 1 d D U P A 2
H13C H 0.2337 1.2318 0.6276 0.034 Uiso 0.152(3) 1 calc R . P A 2
H13D H 0.3425 1.3017 0.7076 0.034 Uiso 0.152(3) 1 calc R . P A 2
C14A C 0.370(4) 1.391(3) 0.529(3) 0.046(5) Uani 0.152(3) 1 d D U P A 2
H14D H 0.2631 1.4055 0.5057 0.069 Uiso 0.152(3) 1 calc GR . P A 2
H14E H 0.4712 1.3810 0.4452 0.069 Uiso 0.152(3) 1 calc GR . P A 2
H14F H 0.3861 1.4718 0.5790 0.069 Uiso 0.152(3) 1 calc GR . P A 2

loop_
_atom_site_aniso_label
_atom_site_aniso_U_11
_atom_site_aniso_U_22
_atom_site_aniso_U_33
_atom_site_aniso_U_23
_atom_site_aniso_U_13
_atom_site_aniso_U_12
Ni2 0.0140(2) 0.0201(2) 0.0162(2) 0.0012(2) 0.00061(17) -0.0032(2)
Ni1 0.0160(2) 0.0219(2) 0.0175(2) -0.0045(2) 0.00095(18) 0.0033(2)
S2 0.0182(5) 0.0268(6) 0.0176(5) 0.0020(4) -0.0065(4) -0.0045(5)
S1 0.0178(6) 0.0285(7) 0.0177(6) -0.0065(4) -0.0057(4) 0.0024(4)
C13 0.020(2) 0.025(2) 0.033(2) 0.0069(17) -0.0073(17) 0.0027(16)
C14 0.036(3) 0.027(3) 0.032(3) 0.001(2) 0.003(2) 0.005(3)
C3 0.027(4) 0.023(3) 0.018(3) -0.013(3) -0.001(3) 0.007(3)
C2 0.028(4) 0.027(3) 0.017(3) -0.008(3) -0.005(3) 0.003(3)
C1 0.031(3) 0.016(3) 0.022(3) -0.009(2) 0.000(3) -0.002(3)
C5 0.020(3) 0.033(3) 0.031(4) -0.003(3) 0.002(3) -0.007(3)
C4 0.013(3) 0.036(4) 0.025(3) -0.006(3) 0.005(3) -0.005(3)
C7 0.029(3) 0.041(4) 0.038(4) 0.005(3) -0.008(3) -0.006(3)
C11 0.020(3) 0.018(2) 0.026(3) 0.001(2) 0.001(2) -0.0052(19)
C10 0.028(2) 0.030(4) 0.022(3) 0.008(3) -0.002(2) -0.008(3)
C9 0.029(3) 0.031(3) 0.020(2) 0.002(2) 0.003(2) -0.007(3)
C8 0.012(2) 0.018(3) 0.036(3) 0.001(2) 0.004(2) -0.008(2)
C12 0.017(2) 0.023(3) 0.031(3) 0.002(2) -0.002(2) -0.004(2)
C6 0.032(3) 0.033(4) 0.023(4) -0.003(3) -0.006(3) -0.011(3)
S1A 0.029(3) 0.028(3) 0.032(3) 0.009(2) 0.008(2) 0.002(2)
C6A 0.027(8) 0.042(9) 0.026(9) -0.005(8) -0.002(8) -0.012(7)
C7A 0.046(11) 0.051(13) 0.035(14) 0.005(13) -0.014(13) -0.003(11)
C5A 0.016(4) 0.024(5) 0.026(4) 0.006(4) 0.003(3) -0.004(4)
C1A 0.016(3) 0.031(4) 0.011(3) 0.000(3) 0.003(3) -0.004(3)
C2A 0.029(4) 0.034(4) 0.026(4) -0.010(3) -0.003(3) -0.003(4)
C3A 0.029(4) 0.022(3) 0.020(4) -0.013(3) -0.003(3) -0.004(3)
C4A 0.017(4) 0.030(5) 0.030(4) 0.006(4) 0.003(3) 0.006(4)
C10A 0.020(4) 0.028(5) 0.019(4) 0.009(4) 0.000(4) -0.010(4)
C9A 0.008(4) 0.026(4) 0.028(4) 0.001(4) 0.005(4) 0.002(4)
C8A 0.018(4) 0.025(4) 0.029(4) -0.003(4) 0.000(4) -0.003(4)
C12A 0.015(4) 0.018(4) 0.029(4) 0.002(4) 0.000(4) -0.012(4)
C11A 0.024(4) 0.022(4) 0.027(5) 0.010(4) 0.004(4) 0.000(4)
S2A 0.028(3) 0.016(3) 0.027(3) -0.011(2) 0.006(2) -0.006(2)
C13A 0.026(5) 0.029(6) 0.029(6) -0.001(4) -0.008(4) 0.000(4)
C14A 0.043(8) 0.034(8) 0.047(8) 0.001(7) 0.001(6) 0.000(7)

loop_
_atom_type_symbol
_atom_type_description
_atom_type_scat_dispersion_real
_atom_type_scat_dispersion_imag
_atom_type_scat_source
C C 0.0033 0.0016 'International Tables Vol C Tables 4.2.6.8 and 6.1.1.4'
H H 0.0000 0.0000 'International Tables Vol C Tables 4.2.6.8 and 6.1.1.4'
S S 0.1246 0.1234 'International Tables Vol C Tables 4.2.6.8 and 6.1.1.4'
Ni Ni 0.3393 1.1124 'International Tables Vol C Tables 4.2.6.8 and 6.1.1.4'

loop_
_geom_angle_atom_site_label_1
_geom_angle_atom_site_label_2
_geom_angle_atom_site_label_3
_geom_angle
_geom_angle_site_symmetry_1
_geom_angle_site_symmetry_3
S2 Ni2 S2 88.06(5) 2_676 .
C11 Ni2 S2 115.66(19) . .
C11 Ni2 S2 137.2(3) . 2_676
C10 Ni2 S2 103.65(14) . .
C10 Ni2 S2 168.12(15) . 2_676
C10 Ni2 C11 38.57(8) . .
C9 Ni2 S2 131.7(3) . 2_676
C9 Ni2 S2 123.6(2) . .
C9 Ni2 C11 65.20(12) . .
C9 Ni2 C10 39.05(10) . .
C9 Ni2 C12 65.64(14) . .
C8 Ni2 S2 162.5(2) . .
C8 Ni2 S2 102.58(16) . 2_676
C8 Ni2 C11 65.29(13) . .
C8 Ni2 C10 65.58(14) . .
C8 Ni2 C9 39.45(12) . .
C8 Ni2 C12 39.19(11) . .
C12 Ni2 S2 150.7(2) . .
C12 Ni2 S2 105.5(2) . 2_676
C12 Ni2 C11 38.65(9) . .
C12 Ni2 C10 65.04(11) . .
C10A Ni2 C9A 38.8(3) . .
C10A Ni2 C8A 64.7(4) . .
C10A Ni2 C12A 65.2(3) . .
C10A Ni2 S2A 148.3(7) . .
C9A Ni2 C8A 38.2(3) . .
C9A Ni2 S2A 166.0(6) . .
C8A Ni2 S2A 128.0(5) . .
C12A Ni2 C9A 64.4(4) . .
C12A Ni2 C8A 38.2(3) . .
C12A Ni2 S2A 105.6(4) . .
C11A Ni2 C10A 39.4(2) . .
C11A Ni2 C9A 65.2(3) . .
C11A Ni2 C8A 64.8(3) . .
C11A Ni2 C12A 39.0(2) . .
C11A Ni2 S2A 114.1(6) . .
S2A Ni2 C10A 109.6(6) 2_676 .
S2A Ni2 C9A 102.4(4) 2_676 .
S2A Ni2 C8A 126.9(6) 2_676 .
S2A Ni2 C12A 165.0(5) 2_676 .
S2A Ni2 C11A 144.1(8) 2_676 .
S2A Ni2 S2A 85.93(19) 2_676 .
S1 Ni1 S1 87.64(4) . 2_665
C3 Ni1 S1 131.0(4) . 2_665
C3 Ni1 S1 122.6(3) . .
C3 Ni1 C2 38.54(12) . .
C3 Ni1 C1 65.08(18) . .
C2 Ni1 S1 103.7(3) . 2_665
C2 Ni1 S1 160.5(3) . .
C1 Ni1 S1 106.3(3) . 2_665
C1 Ni1 S1 152.8(3) . .
C1 Ni1 C2 38.41(15) . .
C5 Ni1 S1 116.2(3) . .
C5 Ni1 S1 137.8(4) . 2_665
C5 Ni1 C3 66.2(2) . .
C5 Ni1 C2 65.4(2) . .
C5 Ni1 C1 39.27(18) . .
C4 Ni1 S1 169.2(3) . 2_665
C4 Ni1 S1 102.5(2) . .
C4 Ni1 C3 39.51(13) . .
C4 Ni1 C2 65.53(17) . .
C4 Ni1 C1 66.1(2) . .
C4 Ni1 C5 40.03(18) . .
S1A Ni1 S1A 88.52(17) . 2_665
S1A Ni1 C5A 115.8(4) . .
S1A Ni1 C1A 98.9(3) . .
C5A Ni1 S1A 134.6(4) . 2_665
C5A Ni1 C1A 37.7(2) . .
C1A Ni1 S1A 171.4(3) . 2_665
C2A Ni1 S1A 141.3(4) . 2_665
C2A Ni1 S1A 115.0(4) . .
C2A Ni1 C5A 63.9(3) . .
C2A Ni1 C1A 38.0(2) . .
C3A Ni1 S1A 110.1(3) . 2_665
C3A Ni1 S1A 153.0(5) . .
C3A Ni1 C5A 64.8(2) . .
C3A Ni1 C1A 64.5(3) . .
C3A Ni1 C2A 39.0(2) . .
C3A Ni1 C4A 39.36(18) . .
C4A Ni1 S1A 153.5(5) . .
C4A Ni1 S1A 107.4(3) . 2_665
C4A Ni1 C5A 38.46(18) . .
C4A Ni1 C1A 64.1(3) . .
C4A Ni1 C2A 65.1(3) . .
Ni2 S2 Ni2 91.94(5) 2_676 .
C13 S2 Ni2 106.32(16) . .
C13 S2 Ni2 108.14(16) . 2_676
Ni1 S1 Ni1 92.36(4) . 2_665
C6 S1 Ni1 107.4(3) . 2_665
C6 S1 Ni1 106.0(2) . .
S2 C13 H13A 108.6 . .
S2 C13 H13B 108.6 . .
H13A C13 H13B 107.6 . .
C14 C13 S2 114.5(4) . .
C14 C13 H13A 108.6 . .
C14 C13 H13B 108.6 . .
C13 C14 H14A 109.5 . .
C13 C14 H14B 109.5 . .
C13 C14 H14C 109.5 . .
H14A C14 H14B 109.5 . .
H14A C14 H14C 109.5 . .
H14B C14 H14C 109.5 . .
Ni1 C3 H3 125.1 . .
C2 C3 Ni1 72.4(3) . .
C2 C3 H3 126.0 . .
C4 C3 Ni1 68.0(4) . .
C4 C3 H3 126.0 . .
C4 C3 C2 108.0 . .
Ni1 C2 H2 126.9 . .
C3 C2 Ni1 69.0(3) . .
C3 C2 H2 126.0 . .
C1 C2 Ni1 69.7(4) . .
C1 C2 C3 108.0 . .
C1 C2 H2 126.0 . .
Ni1 C1 H1 125.7 . .
C2 C1 Ni1 71.9(3) . .
C2 C1 H1 126.0 . .
C2 C1 C5 108.0 . .
C5 C1 Ni1 67.9(3) . .
C5 C1 H1 126.0 . .
Ni1 C5 H5 123.2 . .
C1 C5 Ni1 72.8(3) . .
C1 C5 H5 126.0 . .
C4 C5 Ni1 69.6(3) . .
C4 C5 C1 108.0 . .
C4 C5 H5 126.0 . .
Ni1 C4 H4 122.8 . .
C3 C4 Ni1 72.5(3) . .
C3 C4 H4 126.0 . .
C5 C4 Ni1 70.3(4) . .
C5 C4 C3 108.0 . .
C5 C4 H4 126.0 . .
H7A C7 H7B 109.5 . .
H7A C7 H7C 109.5 . .
H7B C7 H7C 109.5 . .
C6 C7 H7A 109.5 . .
C6 C7 H7B 109.5 . .
C6 C7 H7C 109.5 . .
Ni2 C11 H11 125.8 . .
C10 C11 Ni2 70.1(2) . .
C10 C11 H11 126.0 . .
C10 C11 C12 108.0 . .
C12 C11 Ni2 69.7(2) . .
C12 C11 H11 126.0 . .
Ni2 C10 H10 125.1 . .
C11 C10 Ni2 71.3(2) . .
C11 C10 H10 126.0 . .
C11 C10 C9 108.0 . .
C9 C10 Ni2 69.1(2) . .
C9 C10 H10 126.0 . .
Ni2 C9 H9 123.8 . .
C10 C9 Ni2 71.8(2) . .
C10 C9 H9 126.0 . .
C10 C9 C8 108.0 . .
C8 C9 Ni2 70.1(2) . .
C8 C9 H9 126.0 . .
Ni2 C8 H8 123.5 . .
C9 C8 Ni2 70.5(2) . .
C9 C8 H8 126.0 . .
C9 C8 C12 108.0 . .
C12 C8 Ni2 71.6(2) . .
C12 C8 H8 126.0 . .
Ni2 C12 H12 124.8 . .
C11 C12 Ni2 71.6(2) . .
C11 C12 C8 108.0 . .
C11 C12 H12 126.0 . .
C8 C12 Ni2 69.2(2) . .
C8 C12 H12 126.0 . .
S1 C6 H6A 108.2 . .
S1 C6 H6B 108.2 . .
C7 C6 S1 116.2(6) . .
C7 C6 H6A 108.2 . .
C7 C6 H6B 108.2 . .
H6A C6 H6B 107.4 . .
Ni1 S1A Ni1 91.49(17) . 2_665
C6A S1A Ni1 113.6(11) . .
C6A S1A Ni1 112.6(12) . 2_665
S1A C6A H6AA 112.6 . .
S1A C6A H6AB 112.6 . .
H6AA C6A H6AB 110.1 . .
C7A C6A S1A 96(3) . .
C7A C6A H6AA 112.6 . .
C7A C6A H6AB 112.6 . .
C6A C7A H7AA 109.5 . .
C6A C7A H7AB 109.5 . .
C6A C7A H7AC 109.5 . .
H7AA C7A H7AB 109.5 . .
H7AA C7A H7AC 109.5 . .
H7AB C7A H7AC 109.5 . .
Ni1 C5A H5A 125.5 . .
C1A C5A Ni1 71.9(5) . .
C1A C5A H5A 126.0 . .
C4A C5A Ni1 68.2(4) . .
C4A C5A H5A 126.0 . .
C4A C5A C1A 108.0 . .
Ni1 C1A H1A 126.3 . .
C5A C1A Ni1 70.4(4) . .
C5A C1A H1A 126.0 . .
C2A C1A Ni1 68.9(5) . .
C2A C1A C5A 108.0 . .
C2A C1A H1A 126.0 . .
Ni1 C2A H2A 124.1 . .
C1A C2A Ni1 73.1(5) . .
C1A C2A H2A 126.0 . .
C1A C2A C3A 108.0 . .
C3A C2A Ni1 68.4(4) . .
C3A C2A H2A 126.0 . .
Ni1 C3A H3A 121.9 . .
C2A C3A Ni1 72.6(5) . .
C2A C3A H3A 126.0 . .
C2A C3A C4A 108.0 . .
C4A C3A Ni1 71.2(5) . .
C4A C3A H3A 126.0 . .
Ni1 C4A H4A 122.8 . .
C5A C4A Ni1 73.4(5) . .
C5A C4A C3A 108.0 . .
C5A C4A H4A 126.0 . .
C3A C4A Ni1 69.5(5) . .
C3A C4A H4A 126.0 . .
Ni2 C10A H10A 123.1 . .
C9A C10A Ni2 72.5(7) . .
C9A C10A H10A 126.0 . .
C11A C10A Ni2 70.1(6) . .
C11A C10A H10A 126.0 . .
C11A C10A C9A 108.0 . .
Ni2 C9A H9A 125.0 . .
C10A C9A Ni2 68.7(6) . .
C10A C9A H9A 126.0 . .
C10A C9A C8A 108.0 . .
C8A C9A Ni2 71.9(6) . .
C8A C9A H9A 126.0 . .
Ni2 C8A H8A 126.0 . .
C9A C8A Ni2 70.0(6) . .
C9A C8A H8A 126.0 . .
C12A C8A Ni2 69.6(6) . .
C12A C8A C9A 108.0 . .
C12A C8A H8A 126.0 . .
Ni2 C12A H12A 124.7 . .
C8A C12A Ni2 72.1(7) . .
C8A C12A H12A 126.0 . .
C11A C12A Ni2 68.8(6) . .
C11A C12A C8A 108.0 . .
C11A C12A H12A 126.0 . .
Ni2 C11A H11A 122.9 . .
C10A C11A Ni2 70.5(6) . .
C10A C11A H11A 126.0 . .
C12A C11A Ni2 72.3(7) . .
C12A C11A C10A 108.0 . .
C12A C11A H11A 126.0 . .
Ni2 S2A Ni2 94.07(19) 2_676 .
C13A S2A Ni2 114.8(11) . .
C13A S2A Ni2 109.3(13) . 2_676
S2A C13A H13C 104.2 . .
S2A C13A H13D 104.2 . .
H13C C13A H13D 105.5 . .
C14A C13A S2A 132(2) . .
C14A C13A H13C 104.2 . .
C14A C13A H13D 104.2 . .
C13A C14A H14D 109.5 . .
C13A C14A H14E 109.5 . .
C13A C14A H14F 109.5 . .
H14D C14A H14E 109.5 . .
H14D C14A H14F 109.5 . .
H14E C14A H14F 109.5 . .

loop_
_geom_bond_atom_site_label_1
_geom_bond_atom_site_label_2
_geom_bond_distance
_geom_bond_site_symmetry_2
Ni2 S2 2.1869(13) .
Ni2 S2 2.1793(13) 2_676
Ni2 C11 2.157(5) .
Ni2 C10 2.141(5) .
Ni2 C9 2.106(7) .
Ni2 C8 2.101(7) .
Ni2 C12 2.133(6) .
Ni2 C10A 2.110(15) .
Ni2 C9A 2.159(18) .
Ni2 C8A 2.184(19) .
Ni2 C12A 2.151(16) .
Ni2 C11A 2.105(15) .
Ni2 S2A 2.088(6) 2_676
Ni2 S2A 2.201(4) .
Ni1 S1 2.1936(14) 2_665
Ni1 S1 2.1732(12) .
Ni1 C3 2.128(7) .
Ni1 C2 2.173(8) .
Ni1 C1 2.143(10) .
Ni1 C5 2.079(11) .
Ni1 C4 2.070(9) .
Ni1 S1A 2.167(4) .
Ni1 S1A 2.232(5) 2_665
Ni1 C5A 2.188(12) .
Ni1 C1A 2.207(14) .
Ni1 C2A 2.152(14) .
Ni1 C3A 2.097(12) .
Ni1 C4A 2.119(10) .
S2 Ni2 2.1793(13) 2_676
S2 C13 1.865(5) .
S1 Ni1 2.1936(14) 2_665
S1 C6 1.866(8) .
C13 H13A 0.9900 .
C13 H13B 0.9900 .
C13 C14 1.461(7) .
C14 H14A 0.9800 .
C14 H14B 0.9800 .
C14 H14C 0.9800 .
C3 H3 0.9500 .
C3 C2 1.4200 .
C3 C4 1.4200 .
C2 H2 0.9500 .
C2 C1 1.4200 .
C1 H1 0.9500 .
C1 C5 1.4200 .
C5 H5 0.9500 .
C5 C4 1.4200 .
C4 H4 0.9500 .
C7 H7A 0.9800 .
C7 H7B 0.9800 .
C7 H7C 0.9800 .
C7 C6 1.461(7) .
C11 H11 0.9500 .
C11 C10 1.4200 .
C11 C12 1.4200 .
C10 H10 0.9500 .
C10 C9 1.4200 .
C9 H9 0.9500 .
C9 C8 1.4200 .
C8 H8 0.9500 .
C8 C12 1.4200 .
C12 H12 0.9500 .
C6 H6A 0.9900 .
C6 H6B 0.9900 .
S1A Ni1 2.232(5) 2_665
S1A C6A 1.857(18) .
C6A H6AA 0.9900 .
C6A H6AB 0.9900 .
C6A C7A 1.450(10) .
C7A H7AA 0.9800 .
C7A H7AB 0.9800 .
C7A H7AC 0.9800 .
C5A H5A 0.9500 .
C5A C1A 1.4200 .
C5A C4A 1.4200 .
C1A H1A 0.9500 .
C1A C2A 1.4200 .
C2A H2A 0.9500 .
C2A C3A 1.4200 .
C3A H3A 0.9500 .
C3A C4A 1.4200 .
C4A H4A 0.9500 .
C10A H10A 0.9500 .
C10A C9A 1.4200 .
C10A C11A 1.4200 .
C9A H9A 0.9500 .
C9A C8A 1.4200 .
C8A H8A 0.9500 .
C8A C12A 1.4200 .
C12A H12A 0.9500 .
C12A C11A 1.4200 .
C11A H11A 0.9500 .
S2A Ni2 2.088(6) 2_676
S2A C13A 1.856(19) .
C13A H13C 0.9900 .
C13A H13D 0.9900 .
C13A C14A 1.461(10) .
C14A H14D 0.9800 .
C14A H14E 0.9800 .
C14A H14F 0.9800 .

loop_
_geom_torsion_atom_site_label_1
_geom_torsion_atom_site_label_2
_geom_torsion_atom_site_label_3
_geom_torsion_atom_site_label_4
_geom_torsion
_geom_torsion_site_symmetry_1
Ni2 S2_a C13_a C14_a 50.2(4) 2_676
Ni2 S2 C13 C14 -47.5(4) .
Ni2 C11 C10 C9 -59.7(2) .
Ni2 C11 C12 C8 59.9(2) .
Ni2 C10 C9 C8 -61.0(2) .
Ni2 C9 C8 C12 -62.2(2) .
Ni2 C8 C12 C11 -61.4(2) .
Ni2 C10A C9A C8A -61.4(6) .
Ni2 C10A C11A C12A 63.0(7) .
Ni2 C9A C8A C12A -59.5(6) .
Ni2 C8A C12A C11A -59.7(6) .
Ni2 C12A C11A C10A -61.8(6) .
Ni2 S2A C13A C14A -21(5) .
Ni2 S2A C13A C14A -125(4) 2_676
Ni1 S1 C6 C7 38.9(7) 2_665
Ni1 S1 C6 C7 -58.8(7) .
Ni1 C3 C2 C1 -59.0(4) .
Ni1 C3 C4 C5 61.7(4) .
Ni1 C2 C1 C5 -58.6(3) .
Ni1 C1 C5 C4 -61.1(3) .
Ni1 C5 C4 C3 -63.1(3) .
Ni1 S1A C6A C7A 54(3) .
Ni1 S1A C6A C7A -48(3) 2_665
Ni1 C5A C1A C2A 58.8(4) .
Ni1 C5A C4A C3A -61.2(5) .
Ni1 C1A C2A C3A 59.8(4) .
Ni1 C2A C3A C4A 62.8(5) .
Ni1 C3A C4A C5A 63.7(5) .
C3 C2 C1 Ni1 58.6(3) .
C3 C2 C1 C5 0.0 .
C2 C3 C4 Ni1 -61.7(4) .
C2 C3 C4 C5 0.0 .
C2 C1 C5 Ni1 61.1(3) .
C2 C1 C5 C4 0.0 .
C1 C5 C4 Ni1 63.1(3) .
C1 C5 C4 C3 0.0 .
C4 C3 C2 Ni1 59.0(4) .
C4 C3 C2 C1 0.0 .
C11 C10 C9 Ni2 61.0(2) .
C11 C10 C9 C8 0.0 .
C10 C11 C12 Ni2 -59.9(2) .
C10 C11 C12 C8 0.0 .
C10 C9 C8 Ni2 62.2(2) .
C10 C9 C8 C12 0.0 .
C9 C8 C12 Ni2 61.4(2) .
C9 C8 C12 C11 0.0 .
C12 C11 C10 Ni2 59.7(2) .
C12 C11 C10 C9 0.0 .
C5A C1A C2A Ni1 -59.8(4) .
C5A C1A C2A C3A 0.0 .
C1A C5A C4A Ni1 61.2(5) .
C1A C5A C4A C3A 0.0 .
C1A C2A C3A Ni1 -62.8(5) .
C1A C2A C3A C4A 0.0 .
C2A C3A C4A Ni1 -63.7(5) .
C2A C3A C4A C5A 0.0 .
C4A C5A C1A Ni1 -58.8(4) .
C4A C5A C1A C2A 0.0 .
C10A C9A C8A Ni2 59.5(6) .
C10A C9A C8A C12A 0.0 .
C9A C10A C11A Ni2 -63.0(7) .
C9A C10A C11A C12A 0.0 .
C9A C8A C12A Ni2 59.7(6) .
C9A C8A C12A C11A 0.0 .
C8A C12A C11A Ni2 61.8(6) .
C8A C12A C11A C10A 0.0 .
C11A C10A C9A Ni2 61.4(6) .
C11A C10A C9A C8A 0.0 .

loop_
_twin_individual_id
_twin_individual_mass_fraction_refined
1 0.5206(13)
2 0.4794(13)
